data_7220027
loop_
_publ_author_name
'Paikar, Arpita'
'Pramanik, Apurba'
'HALDAR, DEBASISH'

_publ_section_title
;
 Influence of side-chains interactions on the self-assembly of discotic
 tricarboxyamides: A crystallographic insight
;
_journal_name_full 'RSC Adv.'
_journal_paper_doi 10.1039/C5RA03864B
_journal_year 2015
_chemical_formula_moiety 'C24 H33 N3 O9'
_chemical_formula_sum 'C24 H33 N3 O9'
_chemical_formula_weight 507.53
_chemical_name_systematic
; 
 ? 
;
_space_group_IT_number 14
_symmetry_cell_setting monoclinic
_symmetry_space_group_name_Hall '-P 2yn'
_symmetry_space_group_name_H-M 'P 1 21/n 1'
_atom_sites_solution_hydrogens geom
_atom_sites_solution_primary direct
_atom_sites_solution_secondary difmap
_audit_creation_method SHELXL-97
_audit_update_record
;
2014-07-01 deposited with the CCDC.
2015-03-27 downloaded from the CCDC.
;
_cell_angle_alpha 90.00
_cell_angle_beta 95.015(2)
_cell_angle_gamma 90.00
_cell_formula_units_Z 4
_cell_length_a 17.7791(4)
_cell_length_b 6.97030(10)
_cell_length_c 20.0532(5)
_cell_measurement_temperature 153(2)
_cell_volume 2475.59(9)
_computing_cell_refinement 'Bruker SAINT'
_computing_data_collection 'Bruker APEX2'
_computing_data_reduction 'Bruker SAINT'
_computing_molecular_graphics 'Bruker SHELXTL'
_computing_publication_material 'Bruker SHELXTL'
_computing_structure_refinement 'SHELXL-97 (Sheldrick, 2008)'
_computing_structure_solution 'SHELXS-97 (Sheldrick, 2008)'
_diffrn_ambient_temperature 153(2)
_diffrn_measured_fraction_theta_full 0.989
_diffrn_measured_fraction_theta_max 0.989
_diffrn_measurement_device_type 'Bruker APEX-II CCD'
_diffrn_measurement_method '\f and \w scans'
_diffrn_radiation_monochromator graphite
_diffrn_radiation_source 'fine-focus sealed tube'
_diffrn_radiation_type MoK\a
_diffrn_radiation_wavelength 0.71073
_diffrn_reflns_av_R_equivalents 0.0466
_diffrn_reflns_av_sigmaI/netI 0.0609
_diffrn_reflns_limit_h_max 22
_diffrn_reflns_limit_h_min -19
_diffrn_reflns_limit_k_max 8
_diffrn_reflns_limit_k_min -8
_diffrn_reflns_limit_l_max 22
_diffrn_reflns_limit_l_min -25
_diffrn_reflns_number 12966
_diffrn_reflns_theta_full 27.00
_diffrn_reflns_theta_max 27.00
_diffrn_reflns_theta_min 2.94
_exptl_absorpt_coefficient_mu 0.105
_exptl_absorpt_correction_T_max 0.980
_exptl_absorpt_correction_T_min 0.974
_exptl_absorpt_correction_type multi-scan
_exptl_absorpt_process_details '(SADABS; BRUKER, 2008)'
_exptl_crystal_colour white
_exptl_crystal_density_diffrn 1.362
_exptl_crystal_density_meas 1.362
_exptl_crystal_density_method 'not measured'
_exptl_crystal_description needle
_exptl_crystal_F_000 1080
_exptl_crystal_size_max 0.421
_exptl_crystal_size_mid 0.210
_exptl_crystal_size_min 0.191
_refine_diff_density_max 0.182
_refine_diff_density_min -0.561
_refine_diff_density_rms 0.080
_refine_ls_extinction_method none
_refine_ls_goodness_of_fit_ref 1.026
_refine_ls_hydrogen_treatment constr
_refine_ls_matrix_type full
_refine_ls_number_parameters 328
_refine_ls_number_reflns 5333
_refine_ls_number_restraints 0
_refine_ls_restrained_S_all 1.026
_refine_ls_R_factor_all 0.0909
_refine_ls_R_factor_gt 0.0645
_refine_ls_shift/su_max 0.005
_refine_ls_shift/su_mean 0.002
_refine_ls_structure_factor_coef Fsqd
_refine_ls_weighting_details 'calc w=1/[\s^2^(Fo^2^)+(0.0975P)^2^+2.3623P] where P=(Fo^2^+2Fc^2^)/3'
_refine_ls_weighting_scheme calc
_refine_ls_wR_factor_gt 0.1696
_refine_ls_wR_factor_ref 0.1903
_reflns_number_gt 3837
_reflns_number_total 5333
_reflns_threshold_expression >2sigma(I)
_cod_data_source_file c5ra03864b2.cif
_cod_data_source_block dh_ap_01
_cod_depositor_comments
;
The following automatic conversions were performed:

'_symmetry_cell_setting' value 'Monoclinic' changed to 'monoclinic'
according to
/usr/data/users/saulius/crontab/automatic-downloads/rss-feeds/RSC/lib/dictionaries/cif_core.dic
dictionary named 'cif_core.dic' version 2.4.2 from 2011-04-26.

Automatic conversion script
Id: cif_fix_values 3105 2015-03-04 15:46:00Z robertas 
;
_cod_original_sg_symbol_H-M 'P 21/n'
_cod_database_code 7220027

loop_
_symmetry_equiv_pos_as_xyz
'x, y, z'
'-x+1/2, y+1/2, -z+1/2'
'-x, -y, -z'
'x-1/2, -y-1/2, z-1/2'

loop_
_atom_site_label
_atom_site_type_symbol
_atom_site_fract_x
_atom_site_fract_y
_atom_site_fract_z
_atom_site_U_iso_or_equiv
_atom_site_adp_type
_atom_site_occupancy
_atom_site_symmetry_multiplicity
_atom_site_calc_flag
_atom_site_refinement_flags
O1 O 0.61281(11) -0.0998(3) 0.25812(11) 0.0266(5) Uani 1 1 d .
O2 O 0.21597(11) 1.0743(3) -0.00231(10) 0.0212(4) Uani 1 1 d .
O3 O -0.10642(15) 0.0171(4) 0.38018(15) 0.0541(9) Uani 1 1 d .
O4 O -0.02983(13) -0.1590(3) 0.44846(11) 0.0337(6) Uani 1 1 d .
O5 O 0.07264(10) 0.6958(2) 0.31812(9) 0.0152(4) Uani 1 1 d .
O6 O 0.41997(10) 0.6884(2) 0.36195(9) 0.0150(4) Uani 1 1 d .
O7 O 0.67871(11) 0.1258(3) 0.31667(12) 0.0339(6) Uani 1 1 d .
O8 O 0.26647(10) 0.6714(2) 0.07412(9) 0.0141(4) Uani 1 1 d .
O9 O 0.19115(11) 0.8555(3) -0.08378(9) 0.0230(5) Uani 1 1 d .
N1 N 0.45558(11) 0.4843(3) 0.28242(10) 0.0111(4) Uani 1 1 d .
H1 H 0.4418 0.4229 0.2462 0.013 Uiso 1 1 calc R
N2 N 0.16079(12) 0.4927(3) 0.07908(10) 0.0115(4) Uani 1 1 d .
H2 H 0.1334 0.4271 0.1041 0.014 Uiso 1 1 calc R
N3 N 0.12563(12) 0.4608(3) 0.38466(10) 0.0124(5) Uani 1 1 d .
H3 H 0.1629 0.3827 0.3917 0.015 Uiso 1 1 calc R
C1 C 0.68222(19) -0.1785(5) 0.23806(19) 0.0378(9) Uani 1 1 d .
H1A H 0.7108 -0.0789 0.2189 0.057 Uiso 1 1 calc R
H1B H 0.6711 -0.2776 0.2055 0.057 Uiso 1 1 calc R
H1C H 0.7111 -0.2314 0.2764 0.057 Uiso 1 1 calc R
C2 C 0.61951(15) 0.0514(4) 0.29906(14) 0.0187(6) Uani 1 1 d .
C3 C 0.54440(15) 0.1110(4) 0.32049(14) 0.0180(6) Uani 1 1 d .
H3A H 0.5265 0.0127 0.3495 0.022 Uiso 1 1 calc R
H3B H 0.5086 0.1200 0.2813 0.022 Uiso 1 1 calc R
C4 C 0.54671(15) 0.3036(4) 0.35755(13) 0.0182(6) Uani 1 1 d .
H4A H 0.5081 0.3043 0.3888 0.022 Uiso 1 1 calc R
H4B H 0.5953 0.3174 0.3831 0.022 Uiso 1 1 calc R
C5 C 0.53422(14) 0.4731(4) 0.31018(13) 0.0146(5) Uani 1 1 d .
H5A H 0.5478 0.5908 0.3341 0.018 Uiso 1 1 calc R
H5B H 0.5667 0.4603 0.2740 0.018 Uiso 1 1 calc R
C6 C 0.40459(13) 0.5876(3) 0.31195(12) 0.0103(5) Uani 1 1 d .
C7 C 0.32510(13) 0.5755(3) 0.28000(12) 0.0096(5) Uani 1 1 d .
C8 C 0.31040(14) 0.5709(3) 0.21082(12) 0.0099(5) Uani 1 1 d .
H8 H 0.3503 0.5694 0.1837 0.012 Uiso 1 1 calc R
C9 C 0.23610(13) 0.5683(3) 0.18167(12) 0.0092(5) Uani 1 1 d .
C10 C 0.22251(14) 0.5796(3) 0.10693(12) 0.0103(5) Uani 1 1 d .
C11 C 0.13819(15) 0.5055(4) 0.00739(12) 0.0130(5) Uani 1 1 d .
H11A H 0.1150 0.3854 -0.0078 0.016 Uiso 1 1 calc R
H11B H 0.1827 0.5248 -0.0165 0.016 Uiso 1 1 calc R
C12 C 0.08287(15) 0.6686(4) -0.00917(13) 0.0161(6) Uani 1 1 d .
H12A H 0.0382 0.6473 0.0143 0.019 Uiso 1 1 calc R
H12B H 0.0675 0.6659 -0.0568 0.019 Uiso 1 1 calc R
C13 C 0.11438(15) 0.8670(4) 0.00916(13) 0.0164(6) Uani 1 1 d .
H13A H 0.0740 0.9605 0.0025 0.020 Uiso 1 1 calc R
H13B H 0.1323 0.8681 0.0562 0.020 Uiso 1 1 calc R
C14 C 0.17774(15) 0.9252(4) -0.03128(13) 0.0164(6) Uani 1 1 d .
C15 C 0.27526(17) 1.1510(4) -0.03959(16) 0.0285(7) Uani 1 1 d .
H15A H 0.3088 1.0495 -0.0499 0.043 Uiso 1 1 calc R
H15B H 0.3029 1.2468 -0.0132 0.043 Uiso 1 1 calc R
H15C H 0.2534 1.2077 -0.0804 0.043 Uiso 1 1 calc R
C16 C -0.1663(2) -0.1167(6) 0.3942(2) 0.0536(12) Uani 1 1 d .
H16A H -0.1572 -0.2388 0.3743 0.080 Uiso 1 1 calc R
H16B H -0.2141 -0.0675 0.3757 0.080 Uiso 1 1 calc R
H16C H -0.1670 -0.1318 0.4417 0.080 Uiso 1 1 calc R
C17 C -0.04050(18) -0.0197(4) 0.41142(15) 0.0263(7) Uani 1 1 d .
C18 C 0.01855(16) 0.1218(4) 0.39643(15) 0.0228(6) Uani 1 1 d .
H18A H 0.0305 0.1024 0.3507 0.027 Uiso 1 1 calc R
H18B H 0.0639 0.0951 0.4254 0.027 Uiso 1 1 calc R
C19 C -0.00229(15) 0.3323(4) 0.40493(13) 0.0186(6) Uani 1 1 d .
H19A H -0.0402 0.3415 0.4367 0.022 Uiso 1 1 calc R
H19B H -0.0242 0.3818 0.3624 0.022 Uiso 1 1 calc R
C20 C 0.06574(15) 0.4563(4) 0.42939(13) 0.0159(5) Uani 1 1 d .
H20A H 0.0484 0.5864 0.4358 0.019 Uiso 1 1 calc R
H20B H 0.0864 0.4086 0.4726 0.019 Uiso 1 1 calc R
C21 C 0.12489(14) 0.5815(3) 0.33322(12) 0.0109(5) Uani 1 1 d .
C22 C 0.19105(13) 0.5724(3) 0.29211(12) 0.0092(5) Uani 1 1 d .
C23 C 0.26529(13) 0.5759(3) 0.32044(12) 0.0100(5) Uani 1 1 d .
H23 H 0.2751 0.5785 0.3668 0.012 Uiso 1 1 calc R
C24 C 0.17697(13) 0.5708(3) 0.22232(12) 0.0100(5) Uani 1 1 d .
H24 H 0.1275 0.5714 0.2031 0.012 Uiso 1 1 calc R

loop_
_atom_site_aniso_label
_atom_site_aniso_U_11
_atom_site_aniso_U_22
_atom_site_aniso_U_33
_atom_site_aniso_U_23
_atom_site_aniso_U_13
_atom_site_aniso_U_12
O1 0.0191(10) 0.0226(11) 0.0368(12) -0.0130(9) -0.0046(9) 0.0010(8)
O2 0.0224(10) 0.0144(9) 0.0264(10) 0.0032(8) 0.0002(8) -0.0024(8)
O3 0.0406(15) 0.0454(15) 0.0705(19) 0.0329(14) -0.0287(14) -0.0201(12)
O4 0.0373(13) 0.0298(12) 0.0333(12) 0.0046(10) -0.0005(10) 0.0044(10)
O5 0.0137(9) 0.0158(9) 0.0162(9) 0.0048(7) 0.0012(7) 0.0062(7)
O6 0.0145(9) 0.0131(9) 0.0163(9) -0.0060(7) -0.0044(7) 0.0022(7)
O7 0.0140(10) 0.0305(12) 0.0568(15) -0.0223(11) 0.0003(10) -0.0015(9)
O8 0.0133(9) 0.0159(9) 0.0131(9) 0.0020(7) 0.0014(7) -0.0060(7)
O9 0.0264(11) 0.0226(10) 0.0201(10) 0.0014(8) 0.0018(8) 0.0042(8)
N1 0.0082(10) 0.0117(10) 0.0129(10) -0.0026(8) -0.0023(8) 0.0010(8)
N2 0.0118(10) 0.0110(10) 0.0114(10) 0.0017(8) 0.0003(8) -0.0042(8)
N3 0.0112(10) 0.0134(10) 0.0125(10) 0.0037(8) 0.0007(8) 0.0048(8)
C1 0.0269(17) 0.0332(18) 0.052(2) -0.0224(16) -0.0030(15) 0.0060(14)
C2 0.0195(14) 0.0128(13) 0.0226(14) -0.0004(11) -0.0054(11) -0.0001(10)
C3 0.0155(13) 0.0152(13) 0.0223(14) 0.0045(11) -0.0041(11) -0.0015(10)
C4 0.0152(13) 0.0241(14) 0.0147(12) -0.0037(11) -0.0031(10) 0.0045(11)
C5 0.0080(12) 0.0143(12) 0.0212(13) -0.0044(10) -0.0016(10) -0.0001(9)
C6 0.0110(12) 0.0066(11) 0.0130(12) 0.0020(9) -0.0006(9) 0.0010(9)
C7 0.0095(12) 0.0033(10) 0.0155(12) 0.0011(9) -0.0013(9) 0.0008(8)
C8 0.0121(12) 0.0044(10) 0.0135(12) 0.0006(9) 0.0027(9) 0.0001(9)
C9 0.0127(12) 0.0029(10) 0.0117(11) 0.0011(9) -0.0002(9) -0.0008(9)
C10 0.0112(12) 0.0073(11) 0.0123(12) 0.0000(9) 0.0007(9) 0.0027(9)
C11 0.0157(12) 0.0111(12) 0.0113(12) -0.0020(10) -0.0029(10) -0.0028(9)
C12 0.0143(12) 0.0178(13) 0.0151(12) 0.0003(10) -0.0041(10) -0.0004(10)
C13 0.0176(13) 0.0134(12) 0.0178(13) 0.0001(10) -0.0017(11) 0.0040(10)
C14 0.0177(13) 0.0118(12) 0.0188(13) 0.0039(11) -0.0029(11) 0.0043(10)
C15 0.0207(15) 0.0258(16) 0.0389(18) 0.0108(14) 0.0019(13) -0.0026(12)
C16 0.0263(19) 0.041(2) 0.090(3) 0.018(2) -0.017(2) -0.0157(16)
C17 0.0251(16) 0.0270(16) 0.0268(16) -0.0021(13) 0.0028(13) 0.0000(12)
C18 0.0164(14) 0.0289(15) 0.0235(14) -0.0056(13) 0.0048(11) -0.0034(12)
C19 0.0111(12) 0.0288(15) 0.0164(13) 0.0035(11) 0.0035(10) 0.0018(11)
C20 0.0166(13) 0.0179(13) 0.0136(12) 0.0024(10) 0.0032(10) 0.0043(10)
C21 0.0098(11) 0.0090(11) 0.0135(12) 0.0011(10) -0.0024(9) -0.0011(9)
C22 0.0121(12) 0.0017(10) 0.0137(12) 0.0016(9) 0.0009(9) 0.0014(8)
C23 0.0135(12) 0.0044(11) 0.0117(11) -0.0001(9) -0.0023(9) 0.0011(9)
C24 0.0103(11) 0.0045(10) 0.0144(12) 0.0012(9) -0.0027(9) -0.0001(9)

loop_
_atom_type_symbol
_atom_type_description
_atom_type_scat_dispersion_real
_atom_type_scat_dispersion_imag
_atom_type_scat_source
C C 0.0033 0.0016 'International Tables Vol C Tables 4.2.6.8 and 6.1.1.4'
H H 0.0000 0.0000 'International Tables Vol C Tables 4.2.6.8 and 6.1.1.4'
N N 0.0061 0.0033 'International Tables Vol C Tables 4.2.6.8 and 6.1.1.4'
O O 0.0106 0.0060 'International Tables Vol C Tables 4.2.6.8 and 6.1.1.4'

loop_
_geom_angle_atom_site_label_1
_geom_angle_atom_site_label_2
_geom_angle_atom_site_label_3
_geom_angle
C2 O1 C1 116.1(2)
C14 O2 C15 115.2(2)
C17 O3 C16 114.9(3)
C6 N1 C5 121.6(2)
C6 N1 H1 119.2
C5 N1 H1 119.2
C10 N2 C11 122.0(2)
C10 N2 H2 119.0
C11 N2 H2 119.0
C21 N3 C20 122.3(2)
C21 N3 H3 118.8
C20 N3 H3 118.8
O1 C1 H1A 109.5
O1 C1 H1B 109.5
H1A C1 H1B 109.5
O1 C1 H1C 109.5
H1A C1 H1C 109.5
H1B C1 H1C 109.5
O7 C2 O1 123.5(3)
O7 C2 C3 125.3(3)
O1 C2 C3 111.2(2)
C2 C3 C4 113.3(2)
C2 C3 H3A 108.9
C4 C3 H3A 108.9
C2 C3 H3B 108.9
C4 C3 H3B 108.9
H3A C3 H3B 107.7
C5 C4 C3 112.4(2)
C5 C4 H4A 109.1
C3 C4 H4A 109.1
C5 C4 H4B 109.1
C3 C4 H4B 109.1
H4A C4 H4B 107.8
N1 C5 C4 111.2(2)
N1 C5 H5A 109.4
C4 C5 H5A 109.4
N1 C5 H5B 109.4
C4 C5 H5B 109.4
H5A C5 H5B 108.0
O6 C6 N1 123.8(2)
O6 C6 C7 120.8(2)
N1 C6 C7 115.5(2)
C8 C7 C23 119.7(2)
C8 C7 C6 121.0(2)
C23 C7 C6 119.3(2)
C7 C8 C9 120.4(2)
C7 C8 H8 119.8
C9 C8 H8 119.8
C24 C9 C8 119.5(2)
C24 C9 C10 121.6(2)
C8 C9 C10 118.8(2)
O8 C10 N2 123.1(2)
O8 C10 C9 120.2(2)
N2 C10 C9 116.7(2)
N2 C11 C12 112.2(2)
N2 C11 H11A 109.2
C12 C11 H11A 109.2
N2 C11 H11B 109.2
C12 C11 H11B 109.2
H11A C11 H11B 107.9
C11 C12 C13 114.1(2)
C11 C12 H12A 108.7
C13 C12 H12A 108.7
C11 C12 H12B 108.7
C13 C12 H12B 108.7
H12A C12 H12B 107.6
C14 C13 C12 113.1(2)
C14 C13 H13A 109.0
C12 C13 H13A 109.0
C14 C13 H13B 109.0
C12 C13 H13B 109.0
H13A C13 H13B 107.8
O9 C14 O2 124.0(3)
O9 C14 C13 125.4(2)
O2 C14 C13 110.5(2)
O2 C15 H15A 109.5
O2 C15 H15B 109.5
H15A C15 H15B 109.5
O2 C15 H15C 109.5
H15A C15 H15C 109.5
H15B C15 H15C 109.5
O3 C16 H16A 109.5
O3 C16 H16B 109.5
H16A C16 H16B 109.5
O3 C16 H16C 109.5
H16A C16 H16C 109.5
H16B C16 H16C 109.5
O4 C17 O3 122.1(3)
O4 C17 C18 124.9(3)
O3 C17 C18 113.1(3)
C17 C18 C19 115.6(2)
C17 C18 H18A 108.4
C19 C18 H18A 108.4
C17 C18 H18B 108.4
C19 C18 H18B 108.4
H18A C18 H18B 107.4
C18 C19 C20 112.7(2)
C18 C19 H19A 109.1
C20 C19 H19A 109.1
C18 C19 H19B 109.1
C20 C19 H19B 109.1
H19A C19 H19B 107.8
N3 C20 C19 114.6(2)
N3 C20 H20A 108.6
C19 C20 H20A 108.6
N3 C20 H20B 108.6
C19 C20 H20B 108.6
H20A C20 H20B 107.6
O5 C21 N3 123.5(2)
O5 C21 C22 120.1(2)
N3 C21 C22 116.5(2)
C23 C22 C24 119.3(2)
C23 C22 C21 122.6(2)
C24 C22 C21 118.1(2)
C22 C23 C7 120.5(2)
C22 C23 H23 119.7
C7 C23 H23 119.7
C9 C24 C22 120.6(2)
C9 C24 H24 119.7
C22 C24 H24 119.7

loop_
_geom_bond_atom_site_label_1
_geom_bond_atom_site_label_2
_geom_bond_distance
O1 C2 1.335(3)
O1 C1 1.440(4)
O2 C14 1.346(3)
O2 C15 1.447(4)
O3 C17 1.305(4)
O3 C16 1.461(4)
O4 C17 1.227(4)
O5 C21 1.241(3)
O6 C6 1.235(3)
O7 C2 1.198(3)
O8 C10 1.242(3)
O9 C14 1.202(3)
N1 C6 1.336(3)
N1 C5 1.461(3)
N1 H1 0.8600
N2 C10 1.333(3)
N2 C11 1.461(3)
N2 H2 0.8600
N3 C21 1.330(3)
N3 C20 1.451(3)
N3 H3 0.8600
C1 H1A 0.9600
C1 H1B 0.9600
C1 H1C 0.9600
C2 C3 1.497(4)
C3 C4 1.534(4)
C3 H3A 0.9700
C3 H3B 0.9700
C4 C5 1.520(4)
C4 H4A 0.9700
C4 H4B 0.9700
C5 H5A 0.9700
C5 H5B 0.9700
C6 C7 1.502(3)
C7 C8 1.389(3)
C7 C23 1.393(4)
C8 C9 1.397(3)
C8 H8 0.9300
C9 C24 1.386(4)
C9 C10 1.499(3)
C11 C12 1.521(3)
C11 H11A 0.9700
C11 H11B 0.9700
C12 C13 1.525(4)
C12 H12A 0.9700
C12 H12B 0.9700
C13 C14 1.500(4)
C13 H13A 0.9700
C13 H13B 0.9700
C15 H15A 0.9600
C15 H15B 0.9600
C15 H15C 0.9600
C16 H16A 0.9600
C16 H16B 0.9600
C16 H16C 0.9600
C17 C18 1.490(4)
C18 C19 1.526(4)
C18 H18A 0.9700
C18 H18B 0.9700
C19 C20 1.532(4)
C19 H19A 0.9700
C19 H19B 0.9700
C20 H20A 0.9700
C20 H20B 0.9700
C21 C22 1.496(4)
C22 C23 1.391(3)
C22 C24 1.400(3)
C23 H23 0.9300
C24 H24 0.9300
